data_7100194
loop_
_publ_author_name
'G. Mehta'
'Kotapalli Pallavi'
'Jayant D. Umarye'

_publ_section_title
;
A total synthesis of Guanacastepene C
;
_journal_name_full 'Chemical Communications'
_journal_year 2005
_chemical_formula_moiety 'C22 H34 O5'
_chemical_formula_structural 'C22 H34 O5'
_chemical_formula_sum 'C22 H34 O5'
_chemical_formula_weight 378.49
_space_group_IT_number 2
_space_group_name_Hall '-P 1'
_space_group_name_H-M_alt 'P -1'
_symmetry_cell_setting triclinic
_symmetry_space_group_name_Hall '-P 1'
_symmetry_space_group_name_H-M 'P -1'
_cell_angle_alpha 81.181(3)
_cell_angle_beta 80.027(3)
_cell_angle_gamma 66.679(3)
_cell_formula_units_Z 2
_cell_length_a 9.1602(16)
_cell_length_b 10.6414(19)
_cell_length_c 12.088(2)
_cell_measurement_temperature 292(2)
_cell_volume 1061.0(3)
_diffrn_ambient_temperature 292(2)
_exptl_crystal_density_diffrn 1.185
_cod_depositor_comments
;
The following automatic conversions were performed:
'_symmetry_cell_setting' value 'Triclinic' changed to 'triclinic'
according to '/home/saulius/struct/CIF-dictionaries/cif_core.dic'
dictionary named 'cif_core.dic' version 2.4.1 from 2010-06-29.

Automatic conversion script
Id: cif_fix_enum 1527 2010-12-29 10:47:43Z saulius 
;
_cod_database_code 7100194

loop_
_symmetry_equiv_pos_as_xyz
x,y,z
-x,-y,-z

loop_
_atom_site_label
_atom_site_type_symbol
_atom_site_fract_x
_atom_site_fract_y
_atom_site_fract_z
_atom_site_U_iso_or_equiv
_atom_site_adp_type
_atom_site_occupancy
_atom_site_symmetry_multiplicity
_atom_site_calc_flag
_atom_site_refinement_flags
_atom_site_disorder_assembly
_atom_site_disorder_group
O1 O 0.42532(17) 0.14576(13) 0.10165(11) 0.0447(4) Uani 1 1 d . . .
H1 H 0.4574 0.1546 0.0344 0.067 Uiso 1 1 calc R . .
O3 O 0.47304(19) 0.85908(13) 0.12726(11) 0.0492(4) Uani 1 1 d . . .
H3 H 0.4371 0.9410 0.1368 0.074 Uiso 1 1 calc R . .
O2 O 0.15739(19) 0.10130(14) 0.21174(12) 0.0484(4) Uani 1 1 d . . .
H2 H 0.1267 0.1086 0.1504 0.073 Uiso 1 1 calc R . .
O4 O 0.08428(17) 0.81146(15) 0.15354(12) 0.0505(4) Uani 1 1 d . . .
C1 C 0.3323(2) 0.36179(17) 0.18599(14) 0.0291(4) Uani 1 1 d . . .
C2 C 0.4364(2) 0.54864(18) 0.18061(14) 0.0307(4) Uani 1 1 d . . .
C3 C 0.3023(2) 0.33676(17) 0.31414(14) 0.0311(4) Uani 1 1 d . . .
C4 C 0.3639(2) 0.68528(18) 0.16072(14) 0.0344(4) Uani 1 1 d . . .
C5 C 0.5715(2) 0.48073(19) 0.25503(15) 0.0349(4) Uani 1 1 d . . .
C6 C 0.2880(2) 0.26572(18) 0.13059(15) 0.0338(4) Uani 1 1 d . . .
H6 H 0.2320 0.3129 0.0649 0.041 Uiso 1 1 calc R . .
C7 C 0.2578(2) 0.20714(18) 0.32989(15) 0.0342(4) Uani 1 1 d . . .
H7 H 0.3596 0.1283 0.3206 0.041 Uiso 1 1 calc R . .
C8 C 0.3870(2) 0.45446(17) 0.12928(14) 0.0316(4) Uani 1 1 d . . .
H8 H 0.3954 0.4615 0.0510 0.038 Uiso 1 1 calc R . .
C9 C 0.4534(2) 0.30340(19) 0.36960(15) 0.0377(4) Uani 1 1 d . . .
H9A H 0.4342 0.2684 0.4474 0.045 Uiso 1 1 calc R . .
H9B H 0.5397 0.2295 0.3322 0.045 Uiso 1 1 calc R . .
C10 C 0.3972(2) 0.78819(19) 0.21484(15) 0.0394(5) Uani 1 1 d . . .
H10 H 0.2949 0.8552 0.2460 0.047 Uiso 1 1 calc R . .
C11 C 0.1779(2) 0.22319(18) 0.22513(15) 0.0356(4) Uani 1 1 d . . .
H11 H 0.0727 0.2986 0.2321 0.043 Uiso 1 1 calc R . .
C12 C 0.1637(2) 0.46321(19) 0.36091(17) 0.0426(5) Uani 1 1 d . . .
H12A H 0.1465 0.4484 0.4417 0.064 Uiso 1 1 calc R . .
H12B H 0.0680 0.4770 0.3303 0.064 Uiso 1 1 calc R . .
H12C H 0.1904 0.5430 0.3399 0.064 Uiso 1 1 calc R . .
C13 C 0.6337(3) 0.5888(2) 0.27597(18) 0.0451(5) Uani 1 1 d . . .
H13A H 0.7023 0.5512 0.3355 0.054 Uiso 1 1 calc R . .
H13B H 0.6981 0.6080 0.2080 0.054 Uiso 1 1 calc R . .
C14 C 0.5005(3) 0.7218(2) 0.30891(17) 0.0460(5) Uani 1 1 d . . .
H14A H 0.4352 0.7036 0.3767 0.055 Uiso 1 1 calc R . .
H14B H 0.5462 0.7842 0.3251 0.055 Uiso 1 1 calc R . .
C15 C 0.2360(2) 0.7488(2) 0.08466(16) 0.0440(5) Uani 1 1 d . . .
H15A H 0.2590 0.8178 0.0304 0.053 Uiso 1 1 calc R . .
H15B H 0.2313 0.6792 0.0437 0.053 Uiso 1 1 calc R . .
C16 C 0.5120(2) 0.4194(2) 0.36945(15) 0.0390(5) Uani 1 1 d . . .
H16A H 0.5986 0.3858 0.4159 0.047 Uiso 1 1 calc R . .
H16B H 0.4252 0.4937 0.4061 0.047 Uiso 1 1 calc R . .
C17 C 0.1711(3) 0.1764(2) 0.44577(16) 0.0447(5) Uani 1 1 d . . .
H17 H 0.1984 0.2194 0.5010 0.054 Uiso 1 1 calc R . .
C18 C 0.7112(2) 0.3671(2) 0.19489(18) 0.0473(5) Uani 1 1 d . . .
H18A H 0.6737 0.3014 0.1764 0.071 Uiso 1 1 calc R . .
H18B H 0.7931 0.3219 0.2436 0.071 Uiso 1 1 calc R . .
H18C H 0.7545 0.4067 0.1270 0.071 Uiso 1 1 calc R . .
O5 O -0.0387(2) 0.8594(2) 0.00091(17) 0.0846(6) Uani 1 1 d . . .
C19 C -0.0445(3) 0.8643(2) 0.1002(2) 0.0589(6) Uani 1 1 d . . .
C20 C -0.0110(3) 0.2329(3) 0.4541(2) 0.0629(7) Uani 1 1 d . . .
H20A H -0.0426 0.1898 0.4035 0.094 Uiso 1 1 calc R . .
H20B H -0.0503 0.3304 0.4340 0.094 Uiso 1 1 calc R . .
H20C H -0.0548 0.2143 0.5300 0.094 Uiso 1 1 calc R . .
C21 C -0.1924(3) 0.9315(4) 0.1778(3) 0.1082(12) Uani 1 1 d . . .
H21A H -0.2835 0.9669 0.1368 0.162 Uiso 1 1 calc R . .
H21B H -0.1829 1.0055 0.2085 0.162 Uiso 1 1 calc R . .
H21C H -0.2060 0.8653 0.2380 0.162 Uiso 1 1 calc R . .
C22 C 0.2340(3) 0.0218(2) 0.4808(2) 0.0688(7) Uani 1 1 d . . .
H22A H 0.2108 -0.0242 0.4278 0.103 Uiso 1 1 calc R . .
H22B H 0.1831 0.0047 0.5546 0.103 Uiso 1 1 calc R . .
H22C H 0.3478 -0.0120 0.4819 0.103 Uiso 1 1 calc R . .

loop_
_atom_site_aniso_label
_atom_site_aniso_U_11
_atom_site_aniso_U_22
_atom_site_aniso_U_33
_atom_site_aniso_U_23
_atom_site_aniso_U_13
_atom_site_aniso_U_12
O1 0.0578(9) 0.0342(7) 0.0359(7) -0.0098(6) 0.0016(6) -0.0118(7)
O3 0.0728(10) 0.0313(7) 0.0430(8) -0.0066(6) 0.0061(7) -0.0233(7)
O2 0.0705(10) 0.0418(8) 0.0467(8) -0.0021(6) -0.0161(7) -0.0329(8)
O4 0.0450(8) 0.0573(9) 0.0444(8) -0.0033(7) -0.0128(7) -0.0120(7)
C1 0.0300(9) 0.0270(9) 0.0276(9) -0.0036(7) -0.0073(7) -0.0059(7)
C2 0.0367(10) 0.0348(10) 0.0226(8) -0.0034(7) -0.0013(7) -0.0162(8)
C3 0.0392(10) 0.0292(9) 0.0259(9) -0.0030(7) -0.0034(7) -0.0140(8)
C4 0.0425(11) 0.0337(10) 0.0262(9) -0.0033(7) -0.0024(8) -0.0143(8)
C5 0.0381(10) 0.0360(10) 0.0329(10) -0.0047(8) -0.0075(8) -0.0147(8)
C6 0.0423(11) 0.0286(9) 0.0304(9) -0.0038(7) -0.0112(8) -0.0103(8)
C7 0.0402(11) 0.0302(9) 0.0327(10) -0.0029(7) -0.0051(8) -0.0135(8)
C8 0.0380(10) 0.0330(9) 0.0237(9) -0.0025(7) -0.0068(7) -0.0121(8)
C9 0.0509(12) 0.0390(10) 0.0269(9) 0.0034(8) -0.0121(8) -0.0204(9)
C10 0.0526(12) 0.0339(10) 0.0321(10) -0.0061(8) 0.0004(9) -0.0180(9)
C11 0.0420(11) 0.0299(9) 0.0392(10) -0.0048(8) -0.0091(8) -0.0158(8)
C12 0.0508(12) 0.0373(11) 0.0385(11) -0.0093(8) 0.0021(9) -0.0164(9)
C13 0.0497(12) 0.0508(12) 0.0440(12) -0.0008(9) -0.0148(9) -0.0264(10)
C14 0.0685(14) 0.0431(11) 0.0386(11) -0.0072(9) -0.0101(10) -0.0312(11)
C15 0.0564(13) 0.0364(11) 0.0332(10) -0.0042(8) -0.0077(9) -0.0100(9)
C16 0.0489(12) 0.0424(11) 0.0311(10) -0.0012(8) -0.0139(9) -0.0202(9)
C17 0.0623(14) 0.0469(12) 0.0328(10) -0.0023(9) -0.0008(9) -0.0317(11)
C18 0.0400(11) 0.0507(12) 0.0480(12) -0.0089(10) -0.0084(9) -0.0111(10)
O5 0.0885(14) 0.0941(14) 0.0784(14) -0.0039(11) -0.0497(11) -0.0277(11)
C19 0.0572(15) 0.0596(15) 0.0672(16) 0.0071(12) -0.0301(13) -0.0254(12)
C20 0.0629(16) 0.0700(16) 0.0573(14) -0.0066(12) 0.0140(12) -0.0353(13)
C21 0.0485(17) 0.142(3) 0.112(3) 0.005(2) -0.0154(18) -0.0156(18)
C22 0.095(2) 0.0562(15) 0.0525(14) 0.0145(11) -0.0041(14) -0.0353(14)

loop_
_geom_bond_atom_site_label_1
_geom_bond_atom_site_label_2
_geom_bond_distance
_geom_bond_site_symmetry_2
_geom_bond_publ_flag
O1 C6 1.431(2) . ?
O1 H1 0.8200 . ?
O3 C10 1.445(2) . ?
O3 H3 0.8200 . ?
O2 C11 1.418(2) . ?
O2 H2 0.8200 . ?
O4 C19 1.323(3) . ?
O4 C15 1.451(2) . ?
C1 C8 1.326(2) . ?
C1 C6 1.514(2) . ?
C1 C3 1.526(2) . ?
C2 C4 1.340(2) . ?
C2 C8 1.497(2) . ?
C2 C5 1.530(2) . ?
C3 C9 1.533(2) . ?
C3 C12 1.541(2) . ?
C3 C7 1.563(2) . ?
C4 C15 1.493(3) . ?
C4 C10 1.508(3) . ?
C5 C18 1.534(3) . ?
C5 C13 1.539(3) . ?
C5 C16 1.542(3) . ?
C6 C11 1.527(3) . ?
C6 H6 0.9800 . ?
C7 C11 1.524(2) . ?
C7 C17 1.543(3) . ?
C7 H7 0.9800 . ?
C8 H8 0.9300 . ?
C9 C16 1.529(3) . ?
C9 H9A 0.9700 . ?
C9 H9B 0.9700 . ?
C10 C14 1.512(3) . ?
C10 H10 0.9800 . ?
C11 H11 0.9800 . ?
C12 H12A 0.9600 . ?
C12 H12B 0.9600 . ?
C12 H12C 0.9600 . ?
C13 C14 1.513(3) . ?
C13 H13A 0.9700 . ?
C13 H13B 0.9700 . ?
C14 H14A 0.9700 . ?
C14 H14B 0.9700 . ?
C15 H15A 0.9700 . ?
C15 H15B 0.9700 . ?
C16 H16A 0.9700 . ?
C16 H16B 0.9700 . ?
C17 C20 1.523(3) . ?
C17 C22 1.529(3) . ?
C17 H17 0.9800 . ?
C18 H18A 0.9600 . ?
C18 H18B 0.9600 . ?
C18 H18C 0.9600 . ?
O5 C19 1.201(3) . ?
C19 C21 1.491(4) . ?
C20 H20A 0.9600 . ?
C20 H20B 0.9600 . ?
C20 H20C 0.9600 . ?
C21 H21A 0.9600 . ?
C21 H21B 0.9600 . ?
C21 H21C 0.9600 . ?
C22 H22A 0.9600 . ?
C22 H22B 0.9600 . ?
C22 H22C 0.9600 . ?
